data_7062051
loop_
_publ_author_name
'Kazem-Rostami, Masoud'

_publ_section_title
;
 A nitrogen-based chiral catenane for enantioenriching photocatalytic
 aerobic oxidation
;
_journal_issue 45
_journal_name_full 'New Journal of Chemistry'
_journal_page_first 21898
_journal_page_last 21905
_journal_paper_doi 10.1039/D2NJ03732G
_journal_volume 46
_journal_year 2022
_chemical_formula_moiety 'C34 H36 N2 O6'
_chemical_formula_sum 'C34 H36 N2 O6'
_chemical_formula_weight 568.65
_chemical_name_common MR518
_space_group_crystal_system monoclinic
_space_group_IT_number 15
_space_group_name_Hall '-C 2yc'
_space_group_name_H-M_alt 'C 1 2/c 1'
_atom_sites_solution_hydrogens geom
_atom_sites_solution_primary dual
_audit_creation_date 2021-06-03
_audit_creation_method
;
Olex2 1.2
(compiled 2018.05.29 svn.r3508 for OlexSys, GUI svn.r5506)
;
_audit_update_record
;
2022-07-27 deposited with the CCDC.	2022-10-21 downloaded from the CCDC.
;
_cell_angle_alpha 90
_cell_angle_beta 95.626(2)
_cell_angle_gamma 90
_cell_formula_units_Z 16
_cell_length_a 34.8333(8)
_cell_length_b 9.1764(2)
_cell_length_c 36.0630(9)
_cell_measurement_reflns_used 31163
_cell_measurement_temperature 99.96(17)
_cell_measurement_theta_max 33.6440
_cell_measurement_theta_min 2.2590
_cell_volume 11471.8(5)
_computing_cell_refinement 'CrysAlisPro 1.171.41.106a (Rigaku OD, 2021)'
_computing_data_collection 'CrysAlisPro 1.171.41.106a (Rigaku OD, 2021)'
_computing_data_reduction 'CrysAlisPro 1.171.41.106a (Rigaku OD, 2021)'
_computing_molecular_graphics 'Olex2 (Dolomanov et al., 2009)'
_computing_publication_material 'Olex2 (Dolomanov et al., 2009)'
_computing_structure_refinement 'XL (Sheldrick, 2008)'
_computing_structure_solution 'ShelXT (Sheldrick, 2015)'
_diffrn_ambient_environment N~2~
_diffrn_ambient_temperature 99.96(17)
_diffrn_detector 'Hybrid Pixel Array Detector'
_diffrn_detector_area_resol_mean 10.0000
_diffrn_detector_type HyPix
_diffrn_measured_fraction_theta_full 1.000
_diffrn_measured_fraction_theta_max 0.846
_diffrn_measurement_details
;
List of Runs (angles in degrees, time in seconds):

  # Type    Start    End  Width  t~exp~   \w     \q     \k     \f   Frames
#--------------------------------------------------------------------------
  1  \w    -28.00   5.00   0.50   15.00    --   13.12 -58.00 152.00   66
  2  \w     22.00  53.00   0.50   15.00    --   13.12  58.00 -67.00   62
  3  \w    -85.00   2.00   0.50   15.00    --  -13.59 -58.00 152.00  174
  4  \w    -57.00 -26.00   0.50   10.00    --   13.12 -58.00 152.00   62
  5  \w    -22.00  11.00   0.50   10.00    --   13.12 -99.00  30.00   66
  6  \w     12.00  38.00   0.50   10.00    --   13.12 -99.00 120.00   52
  7  \w      3.00  28.00   0.50   10.00    --   13.12 -58.00 152.00   50
  8  \w     39.00  64.00   0.50   10.00    --   13.12-178.00   0.00   50
  9  \w    -80.00  -1.00   0.50   10.00    --  -13.59 -57.00  30.00  158
 10  \w    -86.00 -60.00   0.50   10.00    --  -13.59 178.00 -30.00   52
;
_diffrn_measurement_device 'four-circle diffractometer'
_diffrn_measurement_device_type 'XtaLAB Synergy, Single source at offset/far, HyPix'
_diffrn_measurement_method '\w scans'
_diffrn_orient_matrix_type 'CrysAlisPro convention (1999,Acta A55,543-557)'
_diffrn_orient_matrix_UB_11 0.0176803000
_diffrn_orient_matrix_UB_12 -0.0205284000
_diffrn_orient_matrix_UB_13 0.0101005000
_diffrn_orient_matrix_UB_21 0.0008929000
_diffrn_orient_matrix_UB_22 0.0684573000
_diffrn_orient_matrix_UB_23 0.0091639000
_diffrn_orient_matrix_UB_31 -0.0102717000
_diffrn_orient_matrix_UB_32 -0.0293425000
_diffrn_orient_matrix_UB_33 0.0143193000
_diffrn_radiation_monochromator mirror
_diffrn_radiation_probe x-ray
_diffrn_radiation_type MoK\a
_diffrn_radiation_wavelength 0.71073
_diffrn_reflns_av_R_equivalents 0.0478
_diffrn_reflns_av_unetI/netI 0.0509
_diffrn_reflns_Laue_measured_fraction_full 1.000
_diffrn_reflns_Laue_measured_fraction_max 0.846
_diffrn_reflns_limit_h_max 49
_diffrn_reflns_limit_h_min -49
_diffrn_reflns_limit_k_max 12
_diffrn_reflns_limit_k_min -13
_diffrn_reflns_limit_l_max 56
_diffrn_reflns_limit_l_min -54
_diffrn_reflns_number 82245
_diffrn_reflns_point_group_measured_fraction_full 1.000
_diffrn_reflns_point_group_measured_fraction_max 0.846
_diffrn_reflns_theta_full 25.242
_diffrn_reflns_theta_max 33.951
_diffrn_reflns_theta_min 2.270
_diffrn_source 'micro-focus sealed X-ray tube'
_diffrn_source_type 'PhotonJet (Mo) X-ray Source'
_exptl_absorpt_coefficient_mu 0.090
_exptl_absorpt_correction_T_max 1.00000
_exptl_absorpt_correction_T_min 0.94244
_exptl_absorpt_correction_type multi-scan
_exptl_absorpt_process_details
;
CrysAlisPro 1.171.41.106a (Rigaku Oxford Diffraction, 2021)
Empirical absorption correction using spherical harmonics,
implemented in SCALE3 ABSPACK scaling algorithm.
;
_exptl_crystal_colour colourless
_exptl_crystal_colour_primary colourless
_exptl_crystal_density_diffrn 1.317
_exptl_crystal_description block
_exptl_crystal_F_000 4832
_exptl_crystal_recrystallization_method 'Re-crystallisation from solvent: MeCN / CH2Cl2'
_exptl_crystal_size_max 0.212
_exptl_crystal_size_mid 0.157
_exptl_crystal_size_min 0.076
_refine_diff_density_max 0.765
_refine_diff_density_min -0.531
_refine_diff_density_rms 0.075
_refine_ls_extinction_method none
_refine_ls_goodness_of_fit_ref 1.080
_refine_ls_hydrogen_treatment constr
_refine_ls_matrix_type full
_refine_ls_number_parameters 866
_refine_ls_number_reflns 19738
_refine_ls_number_restraints 252
_refine_ls_restrained_S_all 1.097
_refine_ls_R_factor_all 0.1159
_refine_ls_R_factor_gt 0.0876
_refine_ls_shift/su_max 0.001
_refine_ls_shift/su_mean 0.000
_refine_ls_structure_factor_coef Fsqd
_refine_ls_weighting_details 'w=1/[\s^2^(Fo^2^)+(0.0428P)^2^+44.7861P] where P=(Fo^2^+2Fc^2^)/3'
_refine_ls_weighting_scheme calc
_refine_ls_wR_factor_gt 0.1972
_refine_ls_wR_factor_ref 0.2099
_reflns_Friedel_coverage 0.000
_reflns_number_gt 14393
_reflns_number_total 19738
_reflns_threshold_expression 'I > 2\s(I)'
_cod_data_source_file d2nj03732g2.cif
_cod_data_source_block MR518
_cod_depositor_comments 'Adding full bibliography for 7062048--7062052.cif.'
_cod_database_code 7062051
_shelx_shelxl_version_number 2017/1
_chemical_oxdiff_formula C34H36N2O6
_shelx_space_group_comment
;
The symmetry employed for this shelxl refinement is uniquely defined
by the following loop, which should always be used as a source of
symmetry information in preference to the above space-group names.
They are only intended as comments.
;
_diffrn_oxdiff_digest_frames
;
012cee533abea897188929c536765d824a0079231b5
;
_reflns_odcompleteness_completeness 99.80
_reflns_odcompleteness_iscentric 1
_reflns_odcompleteness_theta 30.44
_olex2_refinement_description
;
1. Fixed Uiso
 At 1.2 times of:
  All C(H) groups, All C(H,H) groups, All C(H,H,H,H) groups
2. Rigid body (RIGU) restrains
 O2A, O3A, O3B, O4A, O4B, O5A, C19A, C20A, C21A, C21B, C22A, C22B, C23A, C23B,
 C24A, C24B, C25A, C25B, C26A, C26B, C27A, C27B, C28A, C28B, C29A, C29B, C30A,
 C30B, C31A, C32A, C33A, C18A
 with sigma for 1-2 distances of 0.001 and sigma for 1-3 distances of 0.001
3. Others
 Sof(O3B)=Sof(O4B)=Sof(H20C)=Sof(H20D)=Sof(C21B)=Sof(C22B)=Sof(H22B)=Sof(C23B)=
 Sof(H23B)=Sof(C24B)=Sof(H24B)=Sof(C25B)=Sof(C26B)=Sof(C27B)=Sof(H27B)=
 Sof(C28B)=Sof(H28B)=Sof(C29B)=Sof(H29B)=Sof(C30B)=Sof(H31C)=Sof(H31D)=1-FVAR(1)
 Sof(O3A)=Sof(O4A)=Sof(H20A)=Sof(H20B)=Sof(C21A)=Sof(C22A)=Sof(H22A)=Sof(C23A)=
 Sof(H23A)=Sof(C24A)=Sof(H24A)=Sof(C25A)=Sof(C26A)=Sof(C27A)=Sof(H27A)=
 Sof(C28A)=Sof(H28A)=Sof(C29A)=Sof(H29A)=Sof(C30A)=Sof(H31A)=Sof(H31B)=FVAR(1)
4.a Secondary CH2 refined with riding coordinates:
 C7(H7A,H7B), C8(H8A,H8B), C9(H9A,H9B), C10(H10C,H10D), C17(H17C,H17D),
 C18(H18C,H18D), C19(H19C,H19D), C20(H20E,H20F), C31(H31E,H31F), C32(H32C,H32D),
  C33(H33C,H33D), C34(H34C,H34D), C7A(H7AA,H7AB), C8A(H8AA,H8AB), C9A(H9AA,
 H9AB), C10A(H10A,H10B), C17A(H17A,H17B), C18A(H18A,H18B), C19A(H19A,H19B),
 C20A(H20A,H20B), C20A(H20C,H20D), C31A(H31A,H31B), C31A(H31C,H31D), C32A(H32A,
 H32B), C33A(H33A,H33B), C34A(H34A,H34B)
4.b Aromatic/amide H refined with riding coordinates:
 C2(H2), C3(H3), C5(H5), C13(H13), C14(H14), C16(H16), C22(H22), C23(H23),
 C24(H24), C27(H27), C28(H28), C29(H29), C2A(H2A), C3A(H3A), C5A(H5A),
 C13A(H13A), C14A(H14A), C16A(H16A), C22A(H22A), C22B(H22B), C23A(H23A),
 C23B(H23B), C24A(H24A), C24B(H24B), C27A(H27A), C27B(H27B), C28A(H28A),
 C28B(H28B), C29A(H29A), C29B(H29B)
;
_olex2_date_sample_data_collection 2021-06-02
_olex2_date_sample_submission 2021-06-02
_olex2_diffrn_ambient_temperature_device 'Oxford Cryosystems'
_olex2_exptl_crystal_mounting_method 'The crystal was mounted on a MITIGEN holder With Paratone oil'
_olex2_submission_original_sample_id MR518
_olex2_submission_special_instructions 'No special instructions were received'
_oxdiff_exptl_absorpt_empirical_details
;
Empirical correction (ABSPACK) includes:
- Absorption correction using spherical harmonics
- Frame scaling
;
_oxdiff_exptl_absorpt_empirical_full_max 1.217
_oxdiff_exptl_absorpt_empirical_full_min 0.869

loop_
_space_group_symop_operation_xyz
'x, y, z'
'-x, y, -z+1/2'
'x+1/2, y+1/2, z'
'-x+1/2, y+1/2, -z+1/2'
'-x, -y, -z'
'x, -y, z-1/2'
'-x+1/2, -y+1/2, -z'
'x+1/2, -y+1/2, z-1/2'

loop_
_atom_site_label
_atom_site_type_symbol
_atom_site_fract_x
_atom_site_fract_y
_atom_site_fract_z
_atom_site_U_iso_or_equiv
_atom_site_adp_type
_atom_site_occupancy
_atom_site_site_symmetry_order
_atom_site_calc_flag
_atom_site_refinement_flags_posn
_atom_site_refinement_flags_adp
_atom_site_refinement_flags_occupancy
_atom_site_disorder_assembly
_atom_site_disorder_group
O1 O 0.65200(5) 0.73849(19) 0.48121(5) 0.0307(4) Uani 1 1 d . . . . .
O2 O 0.67815(5) 0.90435(18) 0.42289(5) 0.0263(3) Uani 1 1 d . . . . .
O3 O 0.61242(5) 0.7986(2) 0.37834(4) 0.0269(3) Uani 1 1 d . . . . .
O4 O 0.45616(5) 0.54971(19) 0.33872(5) 0.0270(3) Uani 1 1 d . . . . .
O5 O 0.45983(5) 0.24208(18) 0.35827(5) 0.0282(4) Uani 1 1 d . . . . .
O6 O 0.48916(4) 0.06912(19) 0.41615(4) 0.0250(3) Uani 1 1 d . . . . .
N1 N 0.56865(5) 0.3338(2) 0.55681(5) 0.0208(3) Uani 1 1 d . . . . .
N2 N 0.61241(5) 0.1110(2) 0.52777(5) 0.0211(3) Uani 1 1 d . . . . .
C1 C 0.58045(6) 0.1060(2) 0.49927(5) 0.0184(4) Uani 1 1 d . . . . .
C2 C 0.58597(6) 0.0313(2) 0.46661(6) 0.0189(4) Uani 1 1 d . . . . .
H2 H 0.610432 -0.011073 0.463941 0.023 Uiso 1 1 calc R . . . .
C3 C 0.55650(6) 0.0170(2) 0.43768(6) 0.0205(4) Uani 1 1 d . . . . .
H3 H 0.560842 -0.033263 0.415435 0.025 Uiso 1 1 calc R . . . .
C4 C 0.52064(6) 0.0778(2) 0.44210(6) 0.0196(4) Uani 1 1 d . . . . .
C5 C 0.51492(6) 0.1532(2) 0.47457(6) 0.0196(4) Uani 1 1 d . . . . .
H5 H 0.490297 0.194127 0.477263 0.024 Uiso 1 1 calc R . . . .
C6 C 0.54440(6) 0.1702(2) 0.50322(6) 0.0193(4) Uani 1 1 d . . . . .
C7 C 0.53551(6) 0.2602(2) 0.53677(6) 0.0215(4) Uani 1 1 d . . . . .
H7A H 0.516079 0.334855 0.528274 0.026 Uiso 1 1 calc R . . . .
H7B H 0.523703 0.195469 0.554448 0.026 Uiso 1 1 calc R . . . .
C8 C 0.59152(7) 0.2405(3) 0.58318(6) 0.0256(4) Uani 1 1 d . . . . .
H8A H 0.576831 0.221393 0.604820 0.031 Uiso 1 1 calc R . . . .
H8B H 0.615530 0.292196 0.592364 0.031 Uiso 1 1 calc R . . . .
C9 C 0.60200(7) 0.0950(3) 0.56606(6) 0.0260(4) Uani 1 1 d . . . . .
H9A H 0.623966 0.051153 0.581675 0.031 Uiso 1 1 calc R . . . .
H9B H 0.579796 0.027716 0.566060 0.031 Uiso 1 1 calc R . . . .
C10 C 0.63991(6) 0.2279(2) 0.52305(6) 0.0227(4) Uani 1 1 d . . . . .
H10C H 0.652915 0.206475 0.500453 0.027 Uiso 1 1 calc R . . . .
H10D H 0.659891 0.225111 0.544550 0.027 Uiso 1 1 calc R . . . .
C11 C 0.62401(6) 0.3829(2) 0.51960(6) 0.0203(4) Uani 1 1 d . . . . .
C12 C 0.59019(6) 0.4266(2) 0.53453(6) 0.0208(4) Uani 1 1 d . . . . .
C13 C 0.57698(6) 0.5690(3) 0.52861(6) 0.0238(4) Uani 1 1 d . . . . .
H13 H 0.553356 0.597123 0.537630 0.029 Uiso 1 1 calc R . . . .
C14 C 0.59735(7) 0.6704(3) 0.50996(6) 0.0260(4) Uani 1 1 d . . . . .
H14 H 0.587779 0.766716 0.506072 0.031 Uiso 1 1 calc R . . . .
C15 C 0.63232(7) 0.6287(3) 0.49688(6) 0.0246(4) Uani 1 1 d . . . . .
C16 C 0.64500(6) 0.4857(2) 0.50112(6) 0.0229(4) Uani 1 1 d . . . . .
H16 H 0.668213 0.457160 0.491352 0.028 Uiso 1 1 calc R . . . .
C17 C 0.68815(7) 0.7051(3) 0.46777(7) 0.0288(5) Uani 1 1 d . . . . .
H17C H 0.684775 0.630059 0.447998 0.035 Uiso 1 1 calc R . . . .
H17D H 0.706493 0.667659 0.488266 0.035 Uiso 1 1 calc R . . . .
C18 C 0.70313(7) 0.8451(3) 0.45240(7) 0.0303(5) Uani 1 1 d . . . . .
H18C H 0.706856 0.917672 0.472745 0.036 Uiso 1 1 calc R . . . .
H18D H 0.728610 0.826208 0.443373 0.036 Uiso 1 1 calc R . . . .
C19 C 0.67956(6) 0.8266(3) 0.38890(7) 0.0261(4) Uani 1 1 d . . . . .
H19C H 0.680176 0.720480 0.393864 0.031 Uiso 1 1 calc R . . . .
H19D H 0.703240 0.853121 0.377362 0.031 Uiso 1 1 calc R . . . .
C20 C 0.64472(6) 0.8639(3) 0.36301(6) 0.0256(4) Uani 1 1 d . . . . .
H20E H 0.641410 0.970900 0.361228 0.031 Uiso 1 1 calc R . . . .
H20F H 0.647314 0.824892 0.337778 0.031 Uiso 1 1 calc R . . . .
C21 C 0.57896(6) 0.7864(2) 0.35587(6) 0.0228(4) Uani 1 1 d . . . . .
C22 C 0.57097(7) 0.8550(3) 0.32215(6) 0.0264(4) Uani 1 1 d . . . . .
H22 H 0.589304 0.919264 0.313105 0.032 Uiso 1 1 calc R . . . .
C23 C 0.53530(7) 0.8294(3) 0.30103(6) 0.0266(4) Uani 1 1 d . . . . .
H23 H 0.529801 0.877714 0.277822 0.032 Uiso 1 1 calc R . . . .
C24 C 0.50852(7) 0.7367(3) 0.31321(6) 0.0239(4) Uani 1 1 d . . . . .
H24 H 0.484922 0.719648 0.298298 0.029 Uiso 1 1 calc R . . . .
C25 C 0.51604(6) 0.6659(2) 0.34827(6) 0.0198(4) Uani 1 1 d . . . . .
C26 C 0.48918(6) 0.5684(2) 0.36235(6) 0.0210(4) Uani 1 1 d . . . . .
C27 C 0.49705(6) 0.5023(2) 0.39657(6) 0.0217(4) Uani 1 1 d . . . . .
H27 H 0.479218 0.435088 0.405274 0.026 Uiso 1 1 calc R . . . .
C28 C 0.53173(6) 0.5348(2) 0.41860(6) 0.0220(4) Uani 1 1 d . . . . .
H28 H 0.536595 0.491511 0.442521 0.026 Uiso 1 1 calc R . . . .
C29 C 0.55861(6) 0.6280(2) 0.40618(6) 0.0214(4) Uani 1 1 d . . . . .
H29 H 0.581832 0.648623 0.421343 0.026 Uiso 1 1 calc R . . . .
C30 C 0.55131(6) 0.6928(2) 0.37052(6) 0.0195(4) Uani 1 1 d . . . . .
C31 C 0.42522(6) 0.4643(3) 0.35029(7) 0.0262(4) Uani 1 1 d . . . . .
H31E H 0.400405 0.506427 0.339616 0.031 Uiso 1 1 calc R . . . .
H31F H 0.425855 0.468567 0.377771 0.031 Uiso 1 1 calc R . . . .
C32 C 0.42730(7) 0.3078(3) 0.33839(7) 0.0301(5) Uani 1 1 d . . . . .
H32C H 0.403521 0.255850 0.343653 0.036 Uiso 1 1 calc R . . . .
H32D H 0.429574 0.302369 0.311278 0.036 Uiso 1 1 calc R . . . .
C33 C 0.46118(7) 0.0887(3) 0.35431(7) 0.0286(5) Uani 1 1 d . . . . .
H33C H 0.463335 0.062354 0.327975 0.034 Uiso 1 1 calc R . . . .
H33D H 0.437406 0.044024 0.362164 0.034 Uiso 1 1 calc R . . . .
C34 C 0.49601(7) 0.0351(3) 0.37864(6) 0.0280(5) Uani 1 1 d . . . . .
H34C H 0.499171 -0.071376 0.375628 0.034 Uiso 1 1 calc R . . . .
H34D H 0.519651 0.084374 0.371961 0.034 Uiso 1 1 calc R . . . .
O1A O 0.75603(5) 0.9793(2) 0.33528(5) 0.0295(4) Uani 1 1 d . . . . .
O2A O 0.79261(7) 0.9396(4) 0.40754(7) 0.0778(9) Uani 1 1 d . U . . .
O3A O 0.79430(11) 0.6546(4) 0.39531(8) 0.0417(8) Uani 0.613(3) 1 d . U P A 1
O3B O 0.8039(2) 0.5625(11) 0.4004(2) 0.083(2) Uani 0.387(3) 1 d . U P A 2
O4A O 0.65979(12) 0.2419(4) 0.37711(10) 0.0485(9) Uani 0.613(3) 1 d . U P A 1
O4B O 0.6431(2) 0.3274(6) 0.37080(14) 0.0473(11) Uani 0.387(3) 1 d . U P A 2
O5A O 0.58025(9) 0.2270(3) 0.33436(8) 0.0682(7) Uani 1 1 d . U . . .
O6A O 0.59274(5) 0.3650(2) 0.26555(5) 0.0361(4) Uani 1 1 d . . . . .
N1A N 0.63915(6) 0.9807(2) 0.21707(6) 0.0299(4) Uani 1 1 d . . . . .
N2A N 0.68069(6) 0.7496(2) 0.18812(5) 0.0257(4) Uani 1 1 d . . . . .
C1A C 0.65631(6) 0.6603(3) 0.20854(6) 0.0234(4) Uani 1 1 d . . . . .
C2A C 0.66656(6) 0.5134(3) 0.21291(6) 0.0249(4) Uani 1 1 d . . . . .
H2A H 0.688808 0.478787 0.202404 0.030 Uiso 1 1 calc R . . . .
C3A C 0.64520(7) 0.4175(3) 0.23208(6) 0.0281(5) Uani 1 1 d . . . . .
H3A H 0.652696 0.318236 0.234947 0.034 Uiso 1 1 calc R . . . .
C4A C 0.61233(7) 0.4692(3) 0.24719(7) 0.0276(5) Uani 1 1 d . . . . .
C5A C 0.60163(6) 0.6139(3) 0.24319(7) 0.0266(5) Uani 1 1 d . . . . .
H5A H 0.579220 0.647673 0.253574 0.032 Uiso 1 1 calc R . . . .
C6A C 0.62353(6) 0.7113(3) 0.22395(6) 0.0249(4) Uani 1 1 d . . . . .
C7A C 0.60990(7) 0.8689(3) 0.22009(7) 0.0305(5) Uani 1 1 d . . . . .
H7AA H 0.591077 0.875551 0.197729 0.037 Uiso 1 1 calc R . . . .
H7AB H 0.595898 0.892537 0.241925 0.037 Uiso 1 1 calc R . . . .
C8A C 0.65210(9) 0.9975(3) 0.17981(7) 0.0383(6) Uani 1 1 d . . . . .
H8AA H 0.675586 1.058885 0.181591 0.046 Uiso 1 1 calc R . . . .
H8AB H 0.631837 1.048530 0.163550 0.046 Uiso 1 1 calc R . . . .
C9A C 0.66093(8) 0.8515(3) 0.16201(7) 0.0369(6) Uani 1 1 d . . . . .
H9AA H 0.636438 0.807087 0.151244 0.044 Uiso 1 1 calc R . . . .
H9AB H 0.677108 0.869230 0.141374 0.044 Uiso 1 1 calc R . . . .
C10A C 0.71347(6) 0.8107(3) 0.21134(6) 0.0257(4) Uani 1 1 d . . . . .
H10A H 0.728128 0.873663 0.195464 0.031 Uiso 1 1 calc R . . . .
H10B H 0.730662 0.729388 0.220237 0.031 Uiso 1 1 calc R . . . .
C11A C 0.70431(6) 0.8993(3) 0.24508(6) 0.0235(4) Uani 1 1 d . . . . .
C12A C 0.66979(7) 0.9784(3) 0.24676(6) 0.0255(4) Uani 1 1 d . . . . .
C13A C 0.66474(7) 1.0599(3) 0.27855(6) 0.0263(4) Uani 1 1 d . . . . .
H13A H 0.641512 1.113216 0.279685 0.032 Uiso 1 1 calc R . . . .
C14A C 0.69291(7) 1.0649(3) 0.30862(6) 0.0264(4) Uani 1 1 d . . . . .
H14A H 0.689140 1.122105 0.329922 0.032 Uiso 1 1 calc R . . . .
C15A C 0.72665(6) 0.9853(3) 0.30715(6) 0.0243(4) Uani 1 1 d . . . . .
C16A C 0.73199(6) 0.9031(3) 0.27557(6) 0.0236(4) Uani 1 1 d . . . . .
H16A H 0.755075 0.848478 0.274856 0.028 Uiso 1 1 calc R . . . .
C17A C 0.75612(7) 1.0873(3) 0.36408(7) 0.0343(6) Uani 1 1 d . . . . .
H17A H 0.734009 1.072115 0.378926 0.041 Uiso 1 1 calc R . . . .
H17B H 0.754100 1.186184 0.353053 0.041 Uiso 1 1 calc R . . . .
C18A C 0.79283(9) 1.0715(5) 0.38788(8) 0.0554(8) Uani 1 1 d . U . . .
H18A H 0.814670 1.072618 0.372263 0.066 Uiso 1 1 calc R . . . .
H18B H 0.796100 1.153946 0.405609 0.066 Uiso 1 1 calc R . . . .
C19A C 0.82699(11) 0.8614(5) 0.40821(13) 0.0789(12) Uani 1 1 d . U . . .
H19A H 0.847669 0.911304 0.424211 0.095 Uiso 1 1 calc R . . . .
H19B H 0.835116 0.853099 0.382749 0.095 Uiso 1 1 calc R . . . .
C20A C 0.81999(11) 0.7224(6) 0.42257(12) 0.0769(11) Uani 1 1 d . U . . .
H20A H 0.808313 0.730459 0.446435 0.092 Uiso 0.613(3) 1 calc R . P A 1
H20B H 0.844282 0.666207 0.426825 0.092 Uiso 0.613(3) 1 calc R . P A 1
H20C H 0.801556 0.739994 0.441311 0.092 Uiso 0.387(3) 1 calc R . P A 2
H20D H 0.844600 0.695011 0.436959 0.092 Uiso 0.387(3) 1 calc R . P A 2
C21A C 0.77120(14) 0.5498(5) 0.40822(12) 0.0350(7) Uani 0.613(3) 1 d . U P A 1
C21B C 0.6769(3) 0.3393(9) 0.3920(2) 0.0484(12) Uani 0.387(3) 1 d . U P A 2
C22A C 0.77872(15) 0.4824(5) 0.44223(12) 0.0406(9) Uani 0.613(3) 1 d . U P A 1
H22A H 0.800540 0.509279 0.458692 0.049 Uiso 0.613(3) 1 calc R . P A 1
C22B C 0.6872(4) 0.2717(11) 0.4257(2) 0.065(2) Uani 0.387(3) 1 d . U P A 2
H22B H 0.669494 0.207598 0.435760 0.078 Uiso 0.387(3) 1 calc R . P A 2
C23A C 0.75315(17) 0.3718(6) 0.45219(15) 0.0443(10) Uani 0.613(3) 1 d . U P A 1
H23A H 0.758078 0.325649 0.475758 0.053 Uiso 0.613(3) 1 calc R . P A 1
C23B C 0.7230(4) 0.2957(16) 0.4452(3) 0.080(2) Uani 0.387(3) 1 d . U P A 2
H23B H 0.729058 0.248440 0.468500 0.096 Uiso 0.387(3) 1 calc R . P A 2
C24A C 0.72234(18) 0.3301(6) 0.42956(15) 0.0419(10) Uani 0.613(3) 1 d . U P A 1
H24A H 0.706255 0.253950 0.436967 0.050 Uiso 0.613(3) 1 calc R . P A 1
C24B C 0.7501(4) 0.3859(15) 0.4319(3) 0.077(2) Uani 0.387(3) 1 d . U P A 2
H24B H 0.774429 0.400361 0.445763 0.093 Uiso 0.387(3) 1 calc R . P A 2
C25A C 0.71345(15) 0.4006(5) 0.39388(13) 0.0334(7) Uani 0.613(3) 1 d . U P A 1
C25B C 0.7411(3) 0.4577(13) 0.3969(3) 0.0583(15) Uani 0.387(3) 1 d . U P A 2
C26A C 0.68178(14) 0.3605(5) 0.36883(13) 0.0347(8) Uani 0.613(3) 1 d . U P A 1
C26B C 0.7672(3) 0.5533(11) 0.3808(3) 0.0579(15) Uani 0.387(3) 1 d . U P A 2
C27A C 0.67438(13) 0.4281(5) 0.33442(12) 0.0326(8) Uani 0.613(3) 1 d . U P A 1
H27A H 0.652853 0.399725 0.317765 0.039 Uiso 0.613(3) 1 calc R . P A 1
C27B C 0.7581(2) 0.6213(10) 0.3469(3) 0.0515(16) Uani 0.387(3) 1 d . U P A 2
H27B H 0.775616 0.687102 0.337221 0.062 Uiso 0.387(3) 1 calc R . P A 2
C28A C 0.69928(14) 0.5395(5) 0.32460(13) 0.0302(8) Uani 0.613(3) 1 d . U P A 1
H28A H 0.694169 0.586719 0.301194 0.036 Uiso 0.613(3) 1 calc R . P A 1
C28B C 0.7219(2) 0.5902(9) 0.3270(3) 0.0377(13) Uani 0.387(3) 1 d . U P A 2
H28B H 0.715559 0.633972 0.303369 0.045 Uiso 0.387(3) 1 calc R . P A 2
C29A C 0.73042(13) 0.5809(4) 0.34779(12) 0.0277(7) Uani 0.613(3) 1 d . U P A 1
H29A H 0.746808 0.656225 0.340493 0.033 Uiso 0.613(3) 1 calc R . P A 1
C29B C 0.6959(2) 0.4988(8) 0.3410(2) 0.0336(12) Uani 0.387(3) 1 d . U P A 2
H29B H 0.671923 0.478948 0.327006 0.040 Uiso 0.387(3) 1 calc R . P A 2
C30A C 0.73868(14) 0.5108(5) 0.38350(12) 0.0304(7) Uani 0.613(3) 1 d . U P A 1
C30B C 0.7047(3) 0.4336(9) 0.3766(2) 0.0434(12) Uani 0.387(3) 1 d . U P A 2
C31A C 0.62017(14) 0.2676(4) 0.39206(11) 0.0695(8) Uani 1 1 d . U . . .
H31A H 0.612880 0.175558 0.403872 0.083 Uiso 0.613(3) 1 calc R . P A 1
H31B H 0.624084 0.341155 0.412146 0.083 Uiso 0.613(3) 1 calc R . P A 1
H31C H 0.621242 0.312003 0.417152 0.083 Uiso 0.387(3) 1 calc R . P A 2
H31D H 0.623007 0.160372 0.393824 0.083 Uiso 0.387(3) 1 calc R . P A 2
C32A C 0.58668(15) 0.3147(5) 0.36686(14) 0.0853(12) Uani 1 1 d . U . . .
H32A H 0.563375 0.311939 0.380498 0.102 Uiso 1 1 calc R . . . .
H32B H 0.590660 0.416910 0.359304 0.102 Uiso 1 1 calc R . . . .
C33A C 0.55074(12) 0.2814(4) 0.30845(13) 0.0690(9) Uani 1 1 d . U . . .
H33A H 0.528503 0.309006 0.322075 0.083 Uiso 1 1 calc R . . . .
H33B H 0.542119 0.201951 0.291011 0.083 Uiso 1 1 calc R . . . .
C34A C 0.56183(9) 0.4120(3) 0.28583(10) 0.0461(7) Uani 1 1 d . . . . .
H34A H 0.539623 0.444249 0.268528 0.055 Uiso 1 1 calc R . . . .
H34B H 0.570180 0.494202 0.302486 0.055 Uiso 1 1 calc R . . . .

loop_
_atom_site_aniso_label
_atom_site_aniso_U_11
_atom_site_aniso_U_22
_atom_site_aniso_U_33
_atom_site_aniso_U_23
_atom_site_aniso_U_13
_atom_site_aniso_U_12
O1 0.0318(9) 0.0223(8) 0.0406(10) 0.0064(7) 0.0164(7) 0.0048(7)
O2 0.0278(8) 0.0224(8) 0.0294(8) -0.0023(6) 0.0066(6) -0.0009(6)
O3 0.0227(7) 0.0328(9) 0.0259(8) 0.0017(7) 0.0064(6) -0.0064(7)
O4 0.0233(7) 0.0287(9) 0.0282(8) 0.0029(7) -0.0021(6) -0.0056(6)
O5 0.0279(8) 0.0204(8) 0.0339(9) 0.0016(7) -0.0090(6) 0.0002(6)
O6 0.0236(7) 0.0280(8) 0.0224(7) -0.0013(6) -0.0023(6) 0.0012(6)
N1 0.0253(8) 0.0203(8) 0.0169(7) 0.0026(6) 0.0026(6) 0.0032(7)
N2 0.0231(8) 0.0202(8) 0.0191(8) 0.0011(6) -0.0016(6) 0.0046(7)
C1 0.0216(9) 0.0140(8) 0.0192(9) 0.0025(7) 0.0004(7) 0.0031(7)
C2 0.0207(9) 0.0152(9) 0.0209(9) 0.0019(7) 0.0022(7) 0.0032(7)
C3 0.0256(10) 0.0171(9) 0.0188(9) -0.0015(7) 0.0013(7) 0.0021(7)
C4 0.0218(9) 0.0167(9) 0.0200(9) 0.0017(7) -0.0002(7) 0.0014(7)
C5 0.0194(9) 0.0188(9) 0.0209(9) 0.0021(7) 0.0029(7) 0.0034(7)
C6 0.0222(9) 0.0167(9) 0.0190(9) 0.0017(7) 0.0028(7) 0.0032(7)
C7 0.0238(10) 0.0212(10) 0.0199(9) 0.0002(7) 0.0037(7) 0.0029(8)
C8 0.0334(11) 0.0261(11) 0.0167(9) 0.0010(8) -0.0014(8) 0.0065(9)
C9 0.0331(11) 0.0241(11) 0.0200(9) 0.0040(8) -0.0020(8) 0.0064(9)
C10 0.0211(9) 0.0203(10) 0.0258(10) -0.0005(8) -0.0017(7) 0.0036(8)
C11 0.0215(9) 0.0200(9) 0.0189(9) -0.0008(7) -0.0005(7) 0.0033(7)
C12 0.0231(9) 0.0214(10) 0.0176(9) -0.0003(7) 0.0012(7) 0.0028(8)
C13 0.0251(10) 0.0229(10) 0.0242(10) 0.0027(8) 0.0063(8) 0.0071(8)
C14 0.0288(11) 0.0206(10) 0.0297(11) 0.0058(8) 0.0083(8) 0.0059(8)
C15 0.0272(10) 0.0226(10) 0.0247(10) 0.0026(8) 0.0067(8) 0.0015(8)
C16 0.0217(9) 0.0228(10) 0.0246(10) -0.0002(8) 0.0038(7) 0.0043(8)
C17 0.0262(11) 0.0298(12) 0.0316(12) 0.0030(9) 0.0088(9) 0.0028(9)
C18 0.0259(11) 0.0320(13) 0.0332(12) -0.0012(10) 0.0043(9) -0.0026(9)
C19 0.0247(10) 0.0235(11) 0.0318(11) -0.0020(9) 0.0107(8) -0.0020(8)
C20 0.0243(10) 0.0244(11) 0.0295(11) 0.0019(8) 0.0097(8) -0.0040(8)
C21 0.0241(10) 0.0216(10) 0.0236(10) -0.0028(8) 0.0063(7) -0.0019(8)
C22 0.0305(11) 0.0223(11) 0.0274(11) 0.0006(8) 0.0081(8) -0.0027(9)
C23 0.0337(12) 0.0237(11) 0.0227(10) 0.0033(8) 0.0044(8) 0.0023(9)
C24 0.0257(10) 0.0240(11) 0.0219(10) -0.0010(8) 0.0019(7) 0.0023(8)
C25 0.0228(9) 0.0168(9) 0.0204(9) -0.0018(7) 0.0051(7) 0.0014(7)
C26 0.0211(9) 0.0199(10) 0.0221(9) -0.0041(7) 0.0020(7) 0.0011(8)
C27 0.0217(9) 0.0213(10) 0.0228(9) -0.0012(8) 0.0052(7) -0.0014(8)
C28 0.0237(10) 0.0242(10) 0.0188(9) -0.0004(8) 0.0045(7) 0.0005(8)
C29 0.0221(9) 0.0222(10) 0.0202(9) -0.0019(7) 0.0034(7) -0.0009(8)
C30 0.0221(9) 0.0175(9) 0.0196(9) -0.0016(7) 0.0059(7) 0.0015(7)
C31 0.0192(9) 0.0247(11) 0.0343(12) 0.0018(9) 0.0002(8) -0.0005(8)
C32 0.0244(11) 0.0255(11) 0.0382(13) 0.0026(10) -0.0086(9) -0.0019(9)
C33 0.0357(12) 0.0217(11) 0.0260(11) -0.0036(8) -0.0081(9) 0.0022(9)
C34 0.0324(11) 0.0276(12) 0.0226(10) -0.0053(9) -0.0047(8) 0.0062(9)
O1A 0.0230(8) 0.0410(10) 0.0245(8) -0.0083(7) 0.0023(6) -0.0060(7)
O2A 0.0530(14) 0.144(3) 0.0386(12) 0.0195(15) 0.0161(10) 0.0488(16)
O3A 0.0572(19) 0.0454(18) 0.0214(13) -0.0017(12) -0.0019(12) -0.0029(14)
O3B 0.052(3) 0.101(4) 0.090(5) -0.067(4) -0.020(3) 0.028(3)
O4A 0.0723(19) 0.0295(17) 0.048(2) 0.0012(14) 0.0294(16) -0.0095(14)
O4B 0.088(2) 0.030(3) 0.028(2) 0.0039(19) 0.0222(16) -0.002(2)
O5A 0.0948(18) 0.0344(12) 0.0858(16) -0.0043(11) 0.0607(13) 0.0043(12)
O6A 0.0322(9) 0.0341(10) 0.0448(11) -0.0076(8) 0.0180(8) -0.0010(8)
N1A 0.0322(10) 0.0302(11) 0.0265(9) 0.0040(8) -0.0016(8) 0.0075(8)
N2A 0.0262(9) 0.0322(10) 0.0178(8) -0.0004(7) -0.0019(7) 0.0028(8)
C1A 0.0189(9) 0.0310(11) 0.0193(9) -0.0021(8) -0.0028(7) 0.0030(8)
C2A 0.0203(9) 0.0337(12) 0.0204(9) -0.0021(8) 0.0009(7) 0.0071(9)
C3A 0.0263(11) 0.0316(12) 0.0267(11) -0.0017(9) 0.0039(8) 0.0075(9)
C4A 0.0242(10) 0.0294(12) 0.0298(11) -0.0068(9) 0.0050(8) 0.0009(9)
C5A 0.0175(9) 0.0311(12) 0.0309(11) -0.0072(9) 0.0006(8) 0.0036(8)
C6A 0.0191(9) 0.0307(12) 0.0236(10) -0.0051(8) -0.0042(7) 0.0052(8)
C7A 0.0224(10) 0.0351(13) 0.0325(12) -0.0026(10) -0.0048(8) 0.0091(9)
C8A 0.0476(15) 0.0399(15) 0.0263(12) 0.0086(11) -0.0017(10) 0.0146(12)
C9A 0.0440(14) 0.0460(16) 0.0196(10) 0.0033(10) -0.0021(9) 0.0099(12)
C10A 0.0241(10) 0.0312(12) 0.0219(10) -0.0022(8) 0.0028(8) 0.0014(9)
C11A 0.0238(10) 0.0240(10) 0.0229(10) 0.0000(8) 0.0037(7) -0.0017(8)
C12A 0.0266(10) 0.0246(11) 0.0250(10) 0.0028(8) 0.0017(8) 0.0015(8)
C13A 0.0276(11) 0.0229(11) 0.0289(11) 0.0030(8) 0.0059(8) 0.0011(9)
C14A 0.0290(11) 0.0270(11) 0.0248(10) -0.0026(8) 0.0106(8) -0.0050(9)
C15A 0.0225(10) 0.0295(11) 0.0213(9) -0.0014(8) 0.0045(7) -0.0068(8)
C16A 0.0188(9) 0.0274(11) 0.0250(10) -0.0028(8) 0.0039(7) -0.0038(8)
C17A 0.0314(12) 0.0476(16) 0.0246(11) -0.0114(11) 0.0073(9) -0.0125(11)
C18A 0.0318(14) 0.106(2) 0.0276(13) -0.0174(14) -0.0005(10) -0.0012(15)
C19A 0.0458(17) 0.0875(19) 0.097(3) -0.062(2) -0.0247(17) 0.0204(14)
C20A 0.0524(19) 0.101(2) 0.072(2) -0.0501(19) -0.0232(16) 0.0230(16)
C21A 0.0465(18) 0.0311(17) 0.0283(16) 0.0009(13) 0.0082(12) 0.0171(12)
C21B 0.088(2) 0.029(3) 0.030(3) -0.009(2) 0.017(2) 0.017(2)
C22A 0.055(2) 0.038(2) 0.0298(17) 0.0044(15) 0.0077(15) 0.0167(16)
C22B 0.112(5) 0.053(5) 0.032(3) -0.003(3) 0.015(3) 0.040(4)
C23A 0.065(2) 0.037(2) 0.032(2) 0.0110(17) 0.0137(15) 0.0178(17)
C23B 0.113(5) 0.088(7) 0.040(4) -0.018(4) 0.007(3) 0.054(4)
C24A 0.062(3) 0.033(2) 0.0330(19) 0.0114(16) 0.0189(15) 0.0131(18)
C24B 0.097(5) 0.085(6) 0.046(4) -0.029(3) -0.009(3) 0.047(4)
C25A 0.0479(18) 0.0249(17) 0.0301(16) 0.0055(13) 0.0172(12) 0.0100(13)
C25B 0.063(3) 0.061(4) 0.050(3) -0.031(3) -0.004(2) 0.030(2)
C26A 0.0507(18) 0.0185(16) 0.0373(17) 0.0014(13) 0.0166(12) 0.0057(13)
C26B 0.047(3) 0.060(4) 0.064(3) -0.046(2) -0.007(2) 0.022(2)
C27A 0.0406(19) 0.0251(17) 0.0333(16) -0.0010(13) 0.0107(13) -0.0005(14)
C27B 0.032(3) 0.048(4) 0.074(4) -0.037(3) 0.001(2) 0.004(2)
C28A 0.0393(19) 0.0239(18) 0.0284(17) 0.0013(14) 0.0089(13) 0.0020(14)
C28B 0.031(3) 0.031(3) 0.051(4) -0.014(2) 0.007(2) -0.001(2)
C29A 0.0391(19) 0.0209(17) 0.0245(15) -0.0009(12) 0.0101(12) 0.0028(13)
C29B 0.033(3) 0.025(3) 0.043(3) -0.008(2) 0.007(2) 0.006(2)
C30A 0.0446(17) 0.0243(17) 0.0243(14) 0.0013(13) 0.0133(11) 0.0091(13)
C30B 0.065(3) 0.025(3) 0.040(3) -0.012(2) 0.002(2) 0.018(2)
C31A 0.1111(19) 0.0369(17) 0.0715(19) 0.0015(15) 0.0653(15) 0.0012(16)
C32A 0.107(2) 0.065(3) 0.093(2) -0.0242(19) 0.0556(17) 0.021(2)
C33A 0.0648(19) 0.046(2) 0.106(2) -0.0022(18) 0.0593(15) -0.0051(16)
C34A 0.0343(14) 0.0387(16) 0.070(2) -0.0104(14) 0.0279(14) -0.0020(12)

loop_
_atom_type_symbol
_atom_type_description
_atom_type_scat_dispersion_real
_atom_type_scat_dispersion_imag
_atom_type_scat_source
C C 0.0033 0.0016 'International Tables Vol C Tables 4.2.6.8 and 6.1.1.4'
H H 0.0000 0.0000 'International Tables Vol C Tables 4.2.6.8 and 6.1.1.4'
N N 0.0061 0.0033 'International Tables Vol C Tables 4.2.6.8 and 6.1.1.4'
O O 0.0106 0.0060 'International Tables Vol C Tables 4.2.6.8 and 6.1.1.4'

loop_
_exptl_crystal_face_index_h
_exptl_crystal_face_index_k
_exptl_crystal_face_index_l
_exptl_crystal_face_perp_dist
1 0 -1 0.0849
0 -1 -1 0.0819
0 1 1 0.0789
-1 0 1 0.0724
1 0 1 0.0382
-1 0 -1 0.0382

loop_
_geom_angle_atom_site_label_1
_geom_angle_atom_site_label_2
_geom_angle_atom_site_label_3
_geom_angle
_geom_angle_site_symmetry_1
_geom_angle_site_symmetry_3
_geom_angle_publ_flag
C15 O1 C17 118.42(19) . . ?
C18 O2 C19 112.60(18) . . ?
C21 O3 C20 117.71(17) . . ?
C26 O4 C31 119.85(18) . . ?
C32 O5 C33 113.93(18) . . ?
C4 O6 C34 117.46(17) . . ?
C8 N1 C7 113.90(18) . . ?
C12 N1 C7 115.33(16) . . ?
C12 N1 C8 115.63(18) . . ?
C1 N2 C9 115.03(17) . . ?
C1 N2 C10 114.26(17) . . ?
C10 N2 C9 114.11(18) . . ?
C2 C1 N2 117.29(18) . . ?
C2 C1 C6 119.36(18) . . ?
C6 C1 N2 123.34(18) . . ?
C1 C2 H2 119.1 . . ?
C1 C2 C3 121.75(19) . . ?
C3 C2 H2 119.1 . . ?
C2 C3 H3 120.7 . . ?
C4 C3 C2 118.62(19) . . ?
C4 C3 H3 120.7 . . ?
O6 C4 C3 124.38(19) . . ?
O6 C4 C5 115.61(18) . . ?
C5 C4 C3 120.01(19) . . ?
C4 C5 H5 119.2 . . ?
C4 C5 C6 121.62(19) . . ?
C6 C5 H5 119.2 . . ?
C1 C6 C7 124.13(18) . . ?
C5 C6 C1 118.61(18) . . ?
C5 C6 C7 117.24(18) . . ?
N1 C7 C6 115.48(17) . . ?
N1 C7 H7A 108.4 . . ?
N1 C7 H7B 108.4 . . ?
C6 C7 H7A 108.4 . . ?
C6 C7 H7B 108.4 . . ?
H7A C7 H7B 107.5 . . ?
N1 C8 H8A 109.0 . . ?
N1 C8 H8B 109.0 . . ?
N1 C8 C9 112.72(17) . . ?
H8A C8 H8B 107.8 . . ?
C9 C8 H8A 109.0 . . ?
C9 C8 H8B 109.0 . . ?
N2 C9 C8 112.51(18) . . ?
N2 C9 H9A 109.1 . . ?
N2 C9 H9B 109.1 . . ?
C8 C9 H9A 109.1 . . ?
C8 C9 H9B 109.1 . . ?
H9A C9 H9B 107.8 . . ?
N2 C10 H10C 108.0 . . ?
N2 C10 H10D 108.0 . . ?
N2 C10 C11 117.18(17) . . ?
H10C C10 H10D 107.2 . . ?
C11 C10 H10C 108.0 . . ?
C11 C10 H10D 108.0 . . ?
C12 C11 C10 123.2(2) . . ?
C12 C11 C16 119.2(2) . . ?
C16 C11 C10 117.64(19) . . ?
C11 C12 N1 123.46(19) . . ?
C13 C12 N1 117.39(19) . . ?
C13 C12 C11 119.1(2) . . ?
C12 C13 H13 119.1 . . ?
C14 C13 C12 121.8(2) . . ?
C14 C13 H13 119.1 . . ?
C13 C14 H14 120.5 . . ?
C13 C14 C15 118.9(2) . . ?
C15 C14 H14 120.5 . . ?
O1 C15 C14 115.1(2) . . ?
O1 C15 C16 125.0(2) . . ?
C16 C15 C14 119.9(2) . . ?
C11 C16 H16 119.5 . . ?
C15 C16 C11 120.9(2) . . ?
C15 C16 H16 119.5 . . ?
O1 C17 H17C 110.3 . . ?
O1 C17 H17D 110.3 . . ?
O1 C17 C18 106.9(2) . . ?
H17C C17 H17D 108.6 . . ?
C18 C17 H17C 110.3 . . ?
C18 C17 H17D 110.3 . . ?
O2 C18 C17 113.1(2) . . ?
O2 C18 H18C 109.0 . . ?
O2 C18 H18D 109.0 . . ?
C17 C18 H18C 109.0 . . ?
C17 C18 H18D 109.0 . . ?
H18C C18 H18D 107.8 . . ?
O2 C19 H19C 109.8 . . ?
O2 C19 H19D 109.8 . . ?
O2 C19 C20 109.18(18) . . ?
H19C C19 H19D 108.3 . . ?
C20 C19 H19C 109.8 . . ?
C20 C19 H19D 109.8 . . ?
O3 C20 C19 106.43(18) . . ?
O3 C20 H20E 110.4 . . ?
O3 C20 H20F 110.4 . . ?
C19 C20 H20E 110.4 . . ?
C19 C20 H20F 110.4 . . ?
H20E C20 H20F 108.6 . . ?
O3 C21 C22 125.3(2) . . ?
O3 C21 C30 113.53(19) . . ?
C22 C21 C30 121.1(2) . . ?
C21 C22 H22 120.3 . . ?
C21 C22 C23 119.5(2) . . ?
C23 C22 H22 120.3 . . ?
C22 C23 H23 119.2 . . ?
C24 C23 C22 121.5(2) . . ?
C24 C23 H23 119.2 . . ?
C23 C24 H24 120.1 . . ?
C23 C24 C25 119.8(2) . . ?
C25 C24 H24 120.1 . . ?
C24 C25 C26 122.3(2) . . ?
C30 C25 C24 119.73(19) . . ?
C30 C25 C26 118.02(19) . . ?
O4 C26 C25 113.40(18) . . ?
O4 C26 C27 125.5(2) . . ?
C27 C26 C25 121.06(19) . . ?
C26 C27 H27 120.2 . . ?
C26 C27 C28 119.7(2) . . ?
C28 C27 H27 120.2 . . ?
C27 C28 H28 119.3 . . ?
C29 C28 C27 121.4(2) . . ?
C29 C28 H28 119.3 . . ?
C28 C29 H29 120.4 . . ?
C28 C29 C30 119.3(2) . . ?
C30 C29 H29 120.4 . . ?
C25 C30 C21 118.17(19) . . ?
C29 C30 C21 121.33(19) . . ?
C29 C30 C25 120.50(19) . . ?
O4 C31 H31E 109.1 . . ?
O4 C31 H31F 109.1 . . ?
O4 C31 C32 112.5(2) . . ?
H31E C31 H31F 107.8 . . ?
C32 C31 H31E 109.1 . . ?
C32 C31 H31F 109.1 . . ?
O5 C32 C31 108.74(19) . . ?
O5 C32 H32C 109.9 . . ?
O5 C32 H32D 109.9 . . ?
C31 C32 H32C 109.9 . . ?
C31 C32 H32D 109.9 . . ?
H32C C32 H32D 108.3 . . ?
O5 C33 H33C 110.2 . . ?
O5 C33 H33D 110.2 . . ?
O5 C33 C34 107.38(19) . . ?
H33C C33 H33D 108.5 . . ?
C34 C33 H33C 110.2 . . ?
C34 C33 H33D 110.2 . . ?
O6 C34 C33 106.22(19) . . ?
O6 C34 H34C 110.5 . . ?
O6 C34 H34D 110.5 . . ?
C33 C34 H34C 110.5 . . ?
C33 C34 H34D 110.5 . . ?
H34C C34 H34D 108.7 . . ?
C15A O1A C17A 117.2(2) . . ?
C19A O2A C18A 113.9(3) . . ?
C21A O3A C20A 115.4(4) . . ?
C26B O3B C20A 121.3(7) . . ?
C26A O4A C31A 119.2(4) . . ?
C31A O4B C21B 104.8(6) . . ?
C33A O5A C32A 113.1(3) . . ?
C4A O6A C34A 118.0(2) . . ?
C7A N1A C8A 115.0(2) . . ?
C12A N1A C7A 114.08(19) . . ?
C12A N1A C8A 114.3(2) . . ?
C1A N2A C9A 115.7(2) . . ?
C1A N2A C10A 113.19(17) . . ?
C9A N2A C10A 114.8(2) . . ?
C2A C1A N2A 116.8(2) . . ?
C2A C1A C6A 119.2(2) . . ?
C6A C1A N2A 124.0(2) . . ?
C1A C2A H2A 119.1 . . ?
C3A C2A C1A 121.8(2) . . ?
C3A C2A H2A 119.1 . . ?
C2A C3A H3A 120.7 . . ?
C2A C3A C4A 118.7(2) . . ?
C4A C3A H3A 120.7 . . ?
O6A C4A C3A 114.4(2) . . ?
O6A C4A C5A 125.1(2) . . ?
C5A C4A C3A 120.5(2) . . ?
C4A C5A H5A 119.7 . . ?
C4A C5A C6A 120.6(2) . . ?
C6A C5A H5A 119.7 . . ?
C1A C6A C5A 119.2(2) . . ?
C1A C6A C7A 122.7(2) . . ?
C5A C6A C7A 118.1(2) . . ?
N1A C7A C6A 117.43(19) . . ?
N1A C7A H7AA 107.9 . . ?
N1A C7A H7AB 107.9 . . ?
C6A C7A H7AA 107.9 . . ?
C6A C7A H7AB 107.9 . . ?
H7AA C7A H7AB 107.2 . . ?
N1A C8A H8AA 109.1 . . ?
N1A C8A H8AB 109.1 . . ?
N1A C8A C9A 112.6(2) . . ?
H8AA C8A H8AB 107.8 . . ?
C9A C8A H8AA 109.1 . . ?
C9A C8A H8AB 109.1 . . ?
N2A C9A C8A 113.2(2) . . ?
N2A C9A H9AA 108.9 . . ?
N2A C9A H9AB 108.9 . . ?
C8A C9A H9AA 108.9 . . ?
C8A C9A H9AB 108.9 . . ?
H9AA C9A H9AB 107.7 . . ?
N2A C10A H10A 108.1 . . ?
N2A C10A H10B 108.1 . . ?
N2A C10A C11A 116.73(19) . . ?
H10A C10A H10B 107.3 . . ?
C11A C10A H10A 108.1 . . ?
C11A C10A H10B 108.1 . . ?
C12A C11A C10A 123.7(2) . . ?
C16A C11A C10A 117.5(2) . . ?
C16A C11A C12A 118.8(2) . . ?
C11A C12A N1A 123.4(2) . . ?
C13A C12A N1A 117.4(2) . . ?
C13A C12A C11A 119.2(2) . . ?
C12A C13A H13A 119.2 . . ?
C14A C13A C12A 121.5(2) . . ?
C14A C13A H13A 119.2 . . ?
C13A C14A H14A 120.4 . . ?
C15A C14A C13A 119.2(2) . . ?
C15A C14A H14A 120.4 . . ?
O1A C15A C14A 124.5(2) . . ?
O1A C15A C16A 115.7(2) . . ?
C14A C15A C16A 119.8(2) . . ?
C11A C16A C15A 121.5(2) . . ?
C11A C16A H16A 119.3 . . ?
C15A C16A H16A 119.3 . . ?
O1A C17A H17A 110.3 . . ?
O1A C17A H17B 110.3 . . ?
O1A C17A C18A 107.0(2) . . ?
H17A C17A H17B 108.6 . . ?
C18A C17A H17A 110.3 . . ?
C18A C17A H17B 110.3 . . ?
O2A C18A C17A 109.4(3) . . ?
O2A C18A H18A 109.8 . . ?
O2A C18A H18B 109.8 . . ?
C17A C18A H18A 109.8 . . ?
C17A C18A H18B 109.8 . . ?
H18A C18A H18B 108.2 . . ?
O2A C19A H19A 110.3 . . ?
O2A C19A H19B 110.3 . . ?
O2A C19A C20A 107.1(4) . . ?
H19A C19A H19B 108.6 . . ?
C20A C19A H19A 110.3 . . ?
C20A C19A H19B 110.3 . . ?
O3A C20A H20A 110.7 . . ?
O3A C20A H20B 110.7 . . ?
O3B C20A H20C 104.5 . . ?
O3B C20A H20D 104.5 . . ?
C19A C20A O3A 105.4(4) . . ?
C19A C20A O3B 131.0(5) . . ?
C19A C20A H20A 110.7 . . ?
C19A C20A H20B 110.7 . . ?
C19A C20A H20C 104.5 . . ?
C19A C20A H20D 104.5 . . ?
H20A C20A H20B 108.8 . . ?
H20C C20A H20D 105.7 . . ?
O3A C21A C22A 123.6(5) . . ?
O3A C21A C30A 115.2(4) . . ?
C22A C21A C30A 121.2(5) . . ?
O4B C21B C22B 127.0(10) . . ?
O4B C21B C30B 114.3(7) . . ?
C22B C21B C30B 118.7(10) . . ?
C21A C22A H22A 120.7 . . ?
C21A C22A C23A 118.5(5) . . ?
C23A C22A H22A 120.7 . . ?
C21B C22B H22B 119.4 . . ?
C21B C22B C23B 121.2(13) . . ?
C23B C22B H22B 119.4 . . ?
C22A C23A H23A 118.8 . . ?
C24A C23A C22A 122.4(5) . . ?
C24A C23A H23A 118.8 . . ?
C22B C23B H23B 119.0 . . ?
C24B C23B C22B 122.1(13) . . ?
C24B C23B H23B 119.0 . . ?
C23A C24A H24A 119.9 . . ?
C23A C24A C25A 120.2(5) . . ?
C25A C24A H24A 119.9 . . ?
C23B C24B H24B 120.4 . . ?
C23B C24B C25B 119.1(13) . . ?
C25B C24B H24B 120.4 . . ?
C26A C25A C24A 122.8(5) . . ?
C26A C25A C30A 119.1(4) . . ?
C30A C25A C24A 118.1(5) . . ?
C26B C25B C24B 123.2(11) . . ?
C30B C25B C24B 119.3(13) . . ?
C30B C25B C26B 117.4(11) . . ?
O4A C26A C25A 119.0(4) . . ?
O4A C26A C27A 119.2(5) . . ?
C27A C26A C25A 121.5(4) . . ?
O3B C26B C25B 114.8(11) . . ?
C27B C26B O3B 122.4(11) . . ?
C27B C26B C25B 122.5(9) . . ?
C26A C27A H27A 120.5 . . ?
C26A C27A C28A 119.0(4) . . ?
C28A C27A H27A 120.5 . . ?
C26B C27B H27B 120.9 . . ?
C26B C27B C28B 118.2(9) . . ?
C28B C27B H27B 120.9 . . ?
C27A C28A H28A 119.2 . . ?
C29A C28A C27A 121.5(4) . . ?
C29A C28A H28A 119.2 . . ?
C27B C28B H28B 119.1 . . ?
C29B C28B C27B 121.7(9) . . ?
C29B C28B H28B 119.1 . . ?
C28A C29A H29A 119.9 . . ?
C28A C29A C30A 120.2(4) . . ?
C30A C29A H29A 119.9 . . ?
C28B C29B H29B 120.1 . . ?
C28B C29B C30B 119.9(8) . . ?
C30B C29B H29B 120.1 . . ?
C21A C30A C29A 121.7(4) . . ?
C25A C30A C21A 119.6(4) . . ?
C25A C30A C29A 118.7(5) . . ?
C25B C30B C21B 119.5(10) . . ?
C25B C30B C29B 120.2(10) . . ?
C29B C30B C21B 120.3(8) . . ?
O4A C31A H31A 107.2 . . ?
O4A C31A H31B 107.2 . . ?
O4B C31A H31C 113.6 . . ?
O4B C31A H31D 113.6 . . ?
O4B C31A C32A 90.4(4) . . ?
H31A C31A H31B 106.8 . . ?
H31C C31A H31D 110.8 . . ?
C32A C31A O4A 120.6(3) . . ?
C32A C31A H31A 107.2 . . ?
C32A C31A H31B 107.2 . . ?
C32A C31A H31C 113.6 . . ?
C32A C31A H31D 113.6 . . ?
O5A C32A C31A 113.2(3) . . ?
O5A C32A H32A 108.9 . . ?
O5A C32A H32B 108.9 . . ?
C31A C32A H32A 108.9 . . ?
C31A C32A H32B 108.9 . . ?
H32A C32A H32B 107.7 . . ?
O5A C33A H33A 108.5 . . ?
O5A C33A H33B 108.5 . . ?
O5A C33A C34A 115.3(3) . . ?
H33A C33A H33B 107.5 . . ?
C34A C33A H33A 108.5 . . ?
C34A C33A H33B 108.5 . . ?
O6A C34A C33A 106.3(3) . . ?
O6A C34A H34A 110.5 . . ?
O6A C34A H34B 110.5 . . ?
C33A C34A H34A 110.5 . . ?
C33A C34A H34B 110.5 . . ?
H34A C34A H34B 108.7 . . ?

loop_
_geom_bond_atom_site_label_1
_geom_bond_atom_site_label_2
_geom_bond_distance
_geom_bond_site_symmetry_2
_geom_bond_publ_flag
O1 C15 1.371(3) . ?
O1 C17 1.426(3) . ?
O2 C18 1.416(3) . ?
O2 C19 1.423(3) . ?
O3 C20 1.433(3) . ?
O3 C21 1.357(3) . ?
O4 C26 1.373(3) . ?
O4 C31 1.428(3) . ?
O5 C32 1.415(3) . ?
O5 C33 1.416(3) . ?
O6 C4 1.372(2) . ?
O6 C34 1.431(3) . ?
N1 C7 1.465(3) . ?
N1 C8 1.457(3) . ?
N1 C12 1.433(3) . ?
N2 C1 1.440(3) . ?
N2 C9 1.469(3) . ?
N2 C10 1.459(3) . ?
C1 C2 1.392(3) . ?
C1 C6 1.407(3) . ?
C2 H2 0.9500 . ?
C2 C3 1.396(3) . ?
C3 H3 0.9500 . ?
C3 C4 1.392(3) . ?
C4 C5 1.391(3) . ?
C5 H5 0.9500 . ?
C5 C6 1.392(3) . ?
C6 C7 1.522(3) . ?
C7 H7A 0.9900 . ?
C7 H7B 0.9900 . ?
C8 H8A 0.9900 . ?
C8 H8B 0.9900 . ?
C8 C9 1.529(3) . ?
C9 H9A 0.9900 . ?
C9 H9B 0.9900 . ?
C10 H10C 0.9900 . ?
C10 H10D 0.9900 . ?
C10 C11 1.527(3) . ?
C11 C12 1.401(3) . ?
C11 C16 1.402(3) . ?
C12 C13 1.394(3) . ?
C13 H13 0.9500 . ?
C13 C14 1.384(3) . ?
C14 H14 0.9500 . ?
C14 C15 1.402(3) . ?
C15 C16 1.388(3) . ?
C16 H16 0.9500 . ?
C17 H17C 0.9900 . ?
C17 H17D 0.9900 . ?
C17 C18 1.512(4) . ?
C18 H18C 0.9900 . ?
C18 H18D 0.9900 . ?
C19 H19C 0.9900 . ?
C19 H19D 0.9900 . ?
C19 C20 1.497(3) . ?
C20 H20E 0.9900 . ?
C20 H20F 0.9900 . ?
C21 C22 1.374(3) . ?
C21 C30 1.430(3) . ?
C22 H22 0.9500 . ?
C22 C23 1.412(3) . ?
C23 H23 0.9500 . ?
C23 C24 1.366(3) . ?
C24 H24 0.9500 . ?
C24 C25 1.423(3) . ?
C25 C26 1.424(3) . ?
C25 C30 1.421(3) . ?
C26 C27 1.379(3) . ?
C27 H27 0.9500 . ?
C27 C28 1.411(3) . ?
C28 H28 0.9500 . ?
C28 C29 1.375(3) . ?
C29 H29 0.9500 . ?
C29 C30 1.417(3) . ?
C31 H31E 0.9900 . ?
C31 H31F 0.9900 . ?
C31 C32 1.502(3) . ?
C32 H32C 0.9900 . ?
C32 H32D 0.9900 . ?
C33 H33C 0.9900 . ?
C33 H33D 0.9900 . ?
C33 C34 1.509(3) . ?
C34 H34C 0.9900 . ?
C34 H34D 0.9900 . ?
O1A C15A 1.370(3) . ?
O1A C17A 1.436(3) . ?
O2A C18A 1.404(5) . ?
O2A C19A 1.394(4) . ?
O3A C20A 1.408(5) . ?
O3A C21A 1.365(6) . ?
O3B C20A 1.738(9) . ?
O3B C26B 1.401(11) . ?
O4A C26A 1.380(6) . ?
O4A C31A 1.548(5) . ?
O4B C21B 1.346(12) . ?
O4B C31A 1.284(6) . ?
O5A C32A 1.421(5) . ?
O5A C33A 1.411(5) . ?
O6A C4A 1.381(3) . ?
O6A C34A 1.427(3) . ?
N1A C7A 1.457(3) . ?
N1A C8A 1.467(3) . ?
N1A C12A 1.436(3) . ?
N2A C1A 1.435(3) . ?
N2A C9A 1.452(3) . ?
N2A C10A 1.460(3) . ?
C1A C2A 1.399(3) . ?
C1A C6A 1.399(3) . ?
C2A H2A 0.9500 . ?
C2A C3A 1.381(3) . ?
C3A H3A 0.9500 . ?
C3A C4A 1.399(3) . ?
C4A C5A 1.383(3) . ?
C5A H5A 0.9500 . ?
C5A C6A 1.402(4) . ?
C6A C7A 1.524(3) . ?
C7A H7AA 0.9900 . ?
C7A H7AB 0.9900 . ?
C8A H8AA 0.9900 . ?
C8A H8AB 0.9900 . ?
C8A C9A 1.529(4) . ?
C9A H9AA 0.9900 . ?
C9A H9AB 0.9900 . ?
C10A H10A 0.9900 . ?
C10A H10B 0.9900 . ?
C10A C11A 1.523(3) . ?
C11A C12A 1.411(3) . ?
C11A C16A 1.390(3) . ?
C12A C13A 1.394(3) . ?
C13A H13A 0.9500 . ?
C13A C14A 1.390(3) . ?
C14A H14A 0.9500 . ?
C14A C15A 1.389(3) . ?
C15A C16A 1.394(3) . ?
C16A H16A 0.9500 . ?
C17A H17A 0.9900 . ?
C17A H17B 0.9900 . ?
C17A C18A 1.476(4) . ?
C18A H18A 0.9900 . ?
C18A H18B 0.9900 . ?
C19A H19A 0.9900 . ?
C19A H19B 0.9900 . ?
C19A C20A 1.407(7) . ?
C20A H20A 0.9900 . ?
C20A H20B 0.9900 . ?
C20A H20C 0.9900 . ?
C20A H20D 0.9900 . ?
C21A C22A 1.376(6) . ?
C21A C30A 1.417(7) . ?
C21B C22B 1.380(12) . ?
C21B C30B 1.449(14) . ?
C22A H22A 0.9500 . ?
C22A C23A 1.420(8) . ?
C22B H22B 0.9500 . ?
C22B C23B 1.388(18) . ?
C23A H23A 0.9500 . ?
C23A C24A 1.339(9) . ?
C23B H23B 0.9500 . ?
C23B C24B 1.38(2) . ?
C24A H24A 0.9500 . ?
C24A C25A 1.446(7) . ?
C24B H24B 0.9500 . ?
C24B C25B 1.432(18) . ?
C25A C26A 1.405(7) . ?
C25A C30A 1.414(7) . ?
C25B C26B 1.425(18) . ?
C25B C30B 1.417(13) . ?
C26A C27A 1.389(6) . ?
C26B C27B 1.382(15) . ?
C27A H27A 0.9500 . ?
C27A C28A 1.408(6) . ?
C27B H27B 0.9500 . ?
C27B C28B 1.417(11) . ?
C28A H28A 0.9500 . ?
C28A C29A 1.357(6) . ?
C28B H28B 0.9500 . ?
C28B C29B 1.367(12) . ?
C29A H29A 0.9500 . ?
C29A C30A 1.443(6) . ?
C29B H29B 0.9500 . ?
C29B C30B 1.422(13) . ?
C31A H31A 0.9900 . ?
C31A H31B 0.9900 . ?
C31A H31C 0.9900 . ?
C31A H31D 0.9900 . ?
C31A C32A 1.472(7) . ?
C32A H32A 0.9900 . ?
C32A H32B 0.9900 . ?
C33A H33A 0.9900 . ?
C33A H33B 0.9900 . ?
C33A C34A 1.521(5) . ?
C34A H34A 0.9900 . ?
C34A H34B 0.9900 . ?

loop_
_geom_torsion_atom_site_label_1
_geom_torsion_atom_site_label_2
_geom_torsion_atom_site_label_3
_geom_torsion_atom_site_label_4
_geom_torsion
_geom_torsion_site_symmetry_1
_geom_torsion_site_symmetry_2
_geom_torsion_site_symmetry_3
_geom_torsion_site_symmetry_4
_geom_torsion_publ_flag
O1 C15 C16 C11 176.0(2) . . . . ?
O1 C17 C18 O2 -60.0(3) . . . . ?
O2 C19 C20 O3 -70.0(2) . . . . ?
O3 C21 C22 C23 178.2(2) . . . . ?
O3 C21 C30 C25 -176.58(18) . . . . ?
O3 C21 C30 C29 3.3(3) . . . . ?
O4 C26 C27 C28 -178.0(2) . . . . ?
O4 C31 C32 O5 67.8(3) . . . . ?
O5 C33 C34 O6 63.7(3) . . . . ?
O6 C4 C5 C6 179.93(19) . . . . ?
N1 C8 C9 N2 40.2(3) . . . . ?
N1 C12 C13 C14 174.9(2) . . . . ?
N2 C1 C2 C3 178.38(19) . . . . ?
N2 C1 C6 C5 -177.16(19) . . . . ?
N2 C1 C6 C7 4.0(3) . . . . ?
N2 C10 C11 C12 25.7(3) . . . . ?
N2 C10 C11 C16 -155.56(19) . . . . ?
C1 N2 C9 C8 -87.0(2) . . . . ?
C1 N2 C10 C11 55.0(2) . . . . ?
C1 C2 C3 C4 -0.8(3) . . . . ?
C1 C6 C7 N1 26.9(3) . . . . ?
C2 C1 C6 C5 1.8(3) . . . . ?
C2 C1 C6 C7 -177.1(2) . . . . ?
C2 C3 C4 O6 -178.7(2) . . . . ?
C2 C3 C4 C5 1.1(3) . . . . ?
C3 C4 C5 C6 0.1(3) . . . . ?
C4 O6 C34 C33 -158.39(19) . . . . ?
C4 C5 C6 C1 -1.6(3) . . . . ?
C4 C5 C6 C7 177.4(2) . . . . ?
C5 C6 C7 N1 -152.02(19) . . . . ?
C6 C1 C2 C3 -0.6(3) . . . . ?
C7 N1 C8 C9 49.3(3) . . . . ?
C7 N1 C12 C11 -97.2(2) . . . . ?
C7 N1 C12 C13 84.8(2) . . . . ?
C8 N1 C7 C6 -81.9(2) . . . . ?
C8 N1 C12 C11 39.2(3) . . . . ?
C8 N1 C12 C13 -138.8(2) . . . . ?
C9 N2 C1 C2 -140.3(2) . . . . ?
C9 N2 C1 C6 38.7(3) . . . . ?
C9 N2 C10 C11 -80.2(2) . . . . ?
C10 N2 C1 C2 84.9(2) . . . . ?
C10 N2 C1 C6 -96.1(2) . . . . ?
C10 N2 C9 C8 47.9(2) . . . . ?
C10 C11 C12 N1 4.7(3) . . . . ?
C10 C11 C12 C13 -177.27(19) . . . . ?
C10 C11 C16 C15 180.0(2) . . . . ?
C11 C12 C13 C14 -3.2(3) . . . . ?
C12 N1 C7 C6 55.2(2) . . . . ?
C12 N1 C8 C9 -87.7(2) . . . . ?
C12 C11 C16 C15 -1.2(3) . . . . ?
C12 C13 C14 C15 -0.4(4) . . . . ?
C13 C14 C15 O1 -175.4(2) . . . . ?
C13 C14 C15 C16 3.2(4) . . . . ?
C14 C15 C16 C11 -2.4(3) . . . . ?
C15 O1 C17 C18 -179.7(2) . . . . ?
C16 C11 C12 N1 -174.05(19) . . . . ?
C16 C11 C12 C13 4.0(3) . . . . ?
C17 O1 C15 C14 179.0(2) . . . . ?
C17 O1 C15 C16 0.6(3) . . . . ?
C18 O2 C19 C20 162.54(18) . . . . ?
C19 O2 C18 C17 -75.1(2) . . . . ?
C20 O3 C21 C22 -13.0(3) . . . . ?
C20 O3 C21 C30 167.11(19) . . . . ?
C21 O3 C20 C19 -164.54(19) . . . . ?
C21 C22 C23 C24 -0.5(4) . . . . ?
C22 C21 C30 C25 3.5(3) . . . . ?
C22 C21 C30 C29 -176.6(2) . . . . ?
C22 C23 C24 C25 1.3(3) . . . . ?
C23 C24 C25 C26 180.0(2) . . . . ?
C23 C24 C25 C30 0.4(3) . . . . ?
C24 C25 C26 O4 0.6(3) . . . . ?
C24 C25 C26 C27 -179.4(2) . . . . ?
C24 C25 C30 C21 -2.7(3) . . . . ?
C24 C25 C30 C29 177.4(2) . . . . ?
C25 C26 C27 C28 2.0(3) . . . . ?
C26 O4 C31 C32 -93.3(2) . . . . ?
C26 C25 C30 C21 177.71(19) . . . . ?
C26 C25 C30 C29 -2.2(3) . . . . ?
C26 C27 C28 C29 -2.1(3) . . . . ?
C27 C28 C29 C30 0.1(3) . . . . ?
C28 C29 C30 C21 -177.8(2) . . . . ?
C28 C29 C30 C25 2.1(3) . . . . ?
C30 C21 C22 C23 -1.9(3) . . . . ?
C30 C25 C26 O4 -179.84(18) . . . . ?
C30 C25 C26 C27 0.2(3) . . . . ?
C31 O4 C26 C25 -175.01(19) . . . . ?
C31 O4 C26 C27 5.0(3) . . . . ?
C32 O5 C33 C34 -176.9(2) . . . . ?
C33 O5 C32 C31 169.6(2) . . . . ?
C34 O6 C4 C3 -19.3(3) . . . . ?
C34 O6 C4 C5 160.9(2) . . . . ?
O1A C15A C16A C11A 179.8(2) . . . . ?
O1A C17A C18A O2A -68.7(3) . . . . ?
O2A C19A C20A O3A 67.8(4) . . . . ?
O2A C19A C20A O3B 89.7(6) . . . . ?
O3A C21A C22A C23A -178.2(4) . . . . ?
O3A C21A C30A C25A 178.4(4) . . . . ?
O3A C21A C30A C29A -1.7(6) . . . . ?
O3B C26B C27B C28B 171.8(7) . . . . ?
O4A C26A C27A C28A -173.7(4) . . . . ?
O4A C31A C32A O5A 50.8(6) . . . . ?
O4B C21B C22B C23B -178.7(8) . . . . ?
O4B C21B C30B C25B 178.5(7) . . . . ?
O4B C21B C30B C29B -3.1(10) . . . . ?
O4B C31A C32A O5A 77.7(5) . . . . ?
O5A C33A C34A O6A 60.7(4) . . . . ?
O6A C4A C5A C6A -179.9(2) . . . . ?
N1A C8A C9A N2A -40.6(3) . . . . ?
N1A C12A C13A C14A -179.6(2) . . . . ?
N2A C1A C2A C3A 179.9(2) . . . . ?
N2A C1A C6A C5A 179.58(19) . . . . ?
N2A C1A C6A C7A 0.9(3) . . . . ?
N2A C10A C11A C12A -29.0(3) . . . . ?
N2A C10A C11A C16A 151.9(2) . . . . ?
C1A N2A C9A C8A 87.3(3) . . . . ?
C1A N2A C10A C11A -55.7(3) . . . . ?
C1A C2A C3A C4A 0.5(3) . . . . ?
C1A C6A C7A N1A -30.0(3) . . . . ?
C2A C1A C6A C5A -0.4(3) . . . . ?
C2A C1A C6A C7A -179.1(2) . . . . ?
C2A C3A C4A O6A 179.5(2) . . . . ?
C2A C3A C4A C5A -0.4(3) . . . . ?
C3A C4A C5A C6A 0.0(3) . . . . ?
C4A O6A C34A C33A -170.0(3) . . . . ?
C4A C5A C6A C1A 0.5(3) . . . . ?
C4A C5A C6A C7A 179.2(2) . . . . ?
C5A C6A C7A N1A 151.3(2) . . . . ?
C6A C1A C2A C3A -0.1(3) . . . . ?
C7A N1A C8A C9A -46.4(3) . . . . ?
C7A N1A C12A C11A 91.6(3) . . . . ?
C7A N1A C12A C13A -88.8(3) . . . . ?
C8A N1A C7A C6A 80.5(3) . . . . ?
C8A N1A C12A C11A -43.6(3) . . . . ?
C8A N1A C12A C13A 136.0(2) . . . . ?
C9A N2A C1A C2A 138.0(2) . . . . ?
C9A N2A C1A C6A -42.0(3) . . . . ?
C9A N2A C10A C11A 80.2(3) . . . . ?
C10A N2A C1A C2A -86.6(2) . . . . ?
C10A N2A C1A C6A 93.5(2) . . . . ?
C10A N2A C9A C8A -47.5(3) . . . . ?
C10A C11A C12A N1A 1.6(4) . . . . ?
C10A C11A C12A C13A -178.0(2) . . . . ?
C10A C11A C16A C15A 177.8(2) . . . . ?
C11A C12A C13A C14A 0.0(4) . . . . ?
C12A N1A C7A C6A -54.4(3) . . . . ?
C12A N1A C8A C9A 88.4(3) . . . . ?
C12A C11A C16A C15A -1.3(3) . . . . ?
C12A C13A C14A C15A -0.9(4) . . . . ?
C13A C14A C15A O1A -178.6(2) . . . . ?
C13A C14A C15A C16A 0.7(3) . . . . ?
C14A C15A C16A C11A 0.4(3) . . . . ?
C15A O1A C17A C18A -172.3(2) . . . . ?
C16A C11A C12A N1A -179.3(2) . . . . ?
C16A C11A C12A C13A 1.1(3) . . . . ?
C17A O1A C15A C14A -15.2(3) . . . . ?
C17A O1A C15A C16A 165.4(2) . . . . ?
C18A O2A C19A C20A -169.3(3) . . . . ?
C19A O2A C18A C17A 136.0(3) . . . . ?
C20A O3A C21A C22A -18.4(6) . . . . ?
C20A O3A C21A C30A 163.2(4) . . . . ?
C20A O3B C26B C25B -113.1(10) . . . . ?
C20A O3B C26B C27B 72.5(10) . . . . ?
C21A O3A C20A C19A -153.6(4) . . . . ?
C21A C22A C23A C24A 0.7(7) . . . . ?
C21B O4B C31A C32A 162.7(5) . . . . ?
C21B C22B C23B C24B -0.8(15) . . . . ?
C22A C21A C30A C25A 0.0(6) . . . . ?
C22A C21A C30A C29A 179.8(4) . . . . ?
C22A C23A C24A C25A -1.6(8) . . . . ?
C22B C21B C30B C25B -1.8(11) . . . . ?
C22B C21B C30B C29B 176.6(7) . . . . ?
C22B C23B C24B C25B 0.1(16) . . . . ?
C23A C24A C25A C26A 179.3(5) . . . . ?
C23A C24A C25A C30A 1.6(7) . . . . ?
C23B C24B C25B C26B 179.8(9) . . . . ?
C23B C24B C25B C30B -0.3(14) . . . . ?
C24A C25A C26A O4A -5.1(6) . . . . ?
C24A C25A C26A C27A -178.7(4) . . . . ?
C24A C25A C30A C21A -0.8(6) . . . . ?
C24A C25A C30A C29A 179.3(4) . . . . ?
C24B C25B C26B O3B 5.5(12) . . . . ?
C24B C25B C26B C27B 179.8(8) . . . . ?
C24B C25B C30B C21B 1.2(11) . . . . ?
C24B C25B C30B C29B -177.3(7) . . . . ?
C25A C26A C27A C28A -0.1(6) . . . . ?
C25B C26B C27B C28B -2.1(11) . . . . ?
C26A O4A C31A C32A 75.3(6) . . . . ?
C26A C25A C30A C21A -178.6(4) . . . . ?
C26A C25A C30A C29A 1.5(6) . . . . ?
C26A C27A C28A C29A 0.6(6) . . . . ?
C26B O3B C20A C19A -63.4(11) . . . . ?
C26B C25B C30B C21B -178.9(7) . . . . ?
C26B C25B C30B C29B 2.6(11) . . . . ?
C26B C27B C28B C29B 1.8(11) . . . . ?
C27A C28A C29A C30A -0.1(6) . . . . ?
C27B C28B C29B C30B 0.7(11) . . . . ?
C28A C29A C30A C21A 179.2(4) . . . . ?
C28A C29A C30A C25A -1.0(6) . . . . ?
C28B C29B C30B C21B 178.6(7) . . . . ?
C28B C29B C30B C25B -3.0(10) . . . . ?
C30A C21A C22A C23A 0.1(7) . . . . ?
C30A C25A C26A O4A 172.6(4) . . . . ?
C30A C25A C26A C27A -1.0(6) . . . . ?
C30B C21B C22B C23B 1.7(12) . . . . ?
C30B C25B C26B O3B -174.4(7) . . . . ?
C30B C25B C26B C27B -0.1(12) . . . . ?
C31A O4A C26A C25A 102.9(5) . . . . ?
C31A O4A C26A C27A -83.3(5) . . . . ?
C31A O4B C21B C22B 13.7(10) . . . . ?
C31A O4B C21B C30B -166.6(5) . . . . ?
C32A O5A C33A C34A 76.2(4) . . . . ?
C33A O5A C32A C31A -173.7(3) . . . . ?
C34A O6A C4A C3A 172.1(2) . . . . ?
C34A O6A C4A C5A -8.0(4) . . . . ?

loop_
_exptl_oxdiff_crystal_face_indexfrac_h
_exptl_oxdiff_crystal_face_indexfrac_k
_exptl_oxdiff_crystal_face_indexfrac_l
_exptl_oxdiff_crystal_face_x
_exptl_oxdiff_crystal_face_y
_exptl_oxdiff_crystal_face_z
0.9993 -0.0003 -0.9998 0.0076 -0.0083 -0.0246
0.0011 -0.9989 -1.0010 0.0104 -0.0776 0.0150
-0.0011 0.9989 1.0010 -0.0104 0.0776 -0.0150
-0.9993 0.0003 0.9998 -0.0076 0.0083 0.0246
1.0436 0.0076 0.9473 0.0279 0.0101 0.0026
-1.0436 -0.0076 -0.9473 -0.0279 -0.0101 -0.0026
